data_9007492
loop_
_publ_author_name
'Parthe, E.'
'Hohnke, D.'
'Hulliger, F.'

_publ_section_title
;
 A new structure type with octahedron pairs for Rh2S3,Rh2Se3 and Ir2S3
;
_journal_name_full 'Acta Crystallographica'
_journal_page_first 832
_journal_page_last 840
_journal_paper_doi 10.1107/S0365110X67003767
_journal_volume 23
_journal_year 1967
_chemical_compound_source Synthetic
_chemical_formula_sum 'Rh2 S3'
_chemical_name_mineral Bowieite
_space_group_IT_number 60
_symmetry_space_group_name_Hall '-P 2n 2ab'
_symmetry_space_group_name_H-M 'P b c n'
_cell_angle_alpha 90
_cell_angle_beta 90
_cell_angle_gamma 90
_cell_length_a 8.462
_cell_length_b 5.985
_cell_length_c 6.138
_cell_formula_units_Z 4
_cell_volume 310.859
_database_code_amcsd 0009315
_exptl_crystal_density_diffrn 6.453
_cod_database_code 9007492

loop_
_space_group_symop_operation_xyz
x,y,z
x,-y,1/2+z
-x,y,1/2-z
1/2-x,1/2+y,z
1/2+x,1/2-y,-z
1/2+x,1/2+y,1/2-z
1/2-x,1/2-y,1/2+z
-x,-y,-z

loop_
_atom_site_label
_atom_site_fract_x
_atom_site_fract_y
_atom_site_fract_z
_atom_site_U_iso_or_equiv
Rh 0.10645 0.25170 0.03380 0.00236
S1 0.15180 0.39060 0.39300 0.00214
S2 0.00000 0.95250 0.25000 0.00189

loop_
_cod_related_entry_id
_cod_related_entry_database
_cod_related_entry_code
1 AMCSD 0009315
